data_7053768
loop_
_publ_author_name
'Qian, Hengyu'
'Cui, Xiuling'
'Tang, Mingsheng'
'Liu, Chunhui'
'Liu, Cheng'
'Wu, Yangjie'

_publ_section_title
;
 Synthesis and structure of heteroannular cyclopalladated chiral
 ferrocenylimines: theoretical interpretation of the cyclopalladated
 complexes based on density functional calculations
;
_journal_issue 3
_journal_name_full 'New Journal of Chemistry'
_journal_page_first 668
_journal_paper_doi 10.1039/b816826a
_journal_volume 33
_journal_year 2009
_chemical_absolute_configuration unk
_chemical_formula_moiety '3(C34 H32 Cl2 Fe2 N2 O2 Pd2), 2(C H2 Cl2), 2(O)'
_chemical_formula_sum 'C104 H100 Cl10 Fe6 N6 O8 Pd6'
_chemical_formula_weight 2889.90
_chemical_name_systematic
;
?
;
_space_group_IT_number 5
_symmetry_cell_setting monoclinic
_symmetry_space_group_name_Hall 'C 2y'
_symmetry_space_group_name_H-M 'C 1 2 1'
_atom_sites_solution_hydrogens geom
_atom_sites_solution_primary direct
_atom_sites_solution_secondary difmap
_audit_creation_method SHELXL-97
_cell_angle_alpha 90.00
_cell_angle_beta 99.75(3)
_cell_angle_gamma 90.00
_cell_formula_units_Z 2
_cell_length_a 19.839(4)
_cell_length_b 14.322(3)
_cell_length_c 19.416(4)
_cell_measurement_reflns_used 4791
_cell_measurement_temperature 291(2)
_cell_measurement_theta_max 24.42
_cell_measurement_theta_min 2.15
_cell_volume 5437(2)
_computing_cell_refinement SMART
_computing_data_collection 'SMART (Bruker, 2000)'
_computing_data_reduction 'SAINT (Bruker, 2000)'
_computing_molecular_graphics SHELXTL
_computing_publication_material SHELXTL
_computing_structure_refinement SHELXTL
_computing_structure_solution 'SHELXTL (Bruker, 2000)'
_diffrn_ambient_temperature 291(2)
_diffrn_measured_fraction_theta_full 1.000
_diffrn_measured_fraction_theta_max 1.000
_diffrn_measurement_device_type 'Bruker Smart Apex CCD'
_diffrn_measurement_method 'phi and omega scans'
_diffrn_radiation_monochromator graphite
_diffrn_radiation_source 'sealed tube'
_diffrn_radiation_type MoK\a
_diffrn_radiation_wavelength 0.71073
_diffrn_reflns_av_R_equivalents 0.0545
_diffrn_reflns_av_sigmaI/netI 0.0706
_diffrn_reflns_limit_h_max 24
_diffrn_reflns_limit_h_min -24
_diffrn_reflns_limit_k_max 17
_diffrn_reflns_limit_k_min -14
_diffrn_reflns_limit_l_max 23
_diffrn_reflns_limit_l_min -23
_diffrn_reflns_number 14749
_diffrn_reflns_theta_full 26.00
_diffrn_reflns_theta_max 26.00
_diffrn_reflns_theta_min 1.06
_exptl_absorpt_coefficient_mu 2.042
_exptl_absorpt_correction_T_max 0.71
_exptl_absorpt_correction_T_min 0.67
_exptl_absorpt_correction_type multi-scan
_exptl_absorpt_process_details 'SADABS; Bruker, 2000'
_exptl_crystal_colour red
_exptl_crystal_density_diffrn 1.765
_exptl_crystal_density_method 'not measured'
_exptl_crystal_description Prismatic
_exptl_crystal_F_000 2864
_exptl_crystal_size_max 0.20
_exptl_crystal_size_mid 0.18
_exptl_crystal_size_min 0.17
_refine_diff_density_max 0.484
_refine_diff_density_min -0.609
_refine_diff_density_rms 0.110
_refine_ls_abs_structure_details 'Flack H D (1983), Acta Cryst. A39, 876-881'
_refine_ls_abs_structure_Flack 0.07(3)
_refine_ls_extinction_method none
_refine_ls_goodness_of_fit_ref 1.089
_refine_ls_hydrogen_treatment constr
_refine_ls_matrix_type full
_refine_ls_number_parameters 641
_refine_ls_number_reflns 8119
_refine_ls_number_restraints 1
_refine_ls_restrained_S_all 1.089
_refine_ls_R_factor_all 0.0650
_refine_ls_R_factor_gt 0.0544
_refine_ls_shift/su_max 0.000
_refine_ls_shift/su_mean 0.000
_refine_ls_structure_factor_coef Fsqd
_refine_ls_weighting_details 'calc w=1/[\s^2^(Fo^2^)+(0.0571P)^2^] where P=(Fo^2^+2Fc^2^)/3'
_refine_ls_weighting_scheme calc
_refine_ls_wR_factor_gt 0.1087
_refine_ls_wR_factor_ref 0.1104
_reflns_number_gt 6789
_reflns_number_total 8119
_reflns_threshold_expression >2sigma(I)
_cod_data_source_file b816826asup1.cif
_cod_data_source_block c2
_cod_depositor_comments
;
The following automatic conversions were performed:

'_symmetry_cell_setting' value 'Monoclinic' changed to 'monoclinic'
according to /home/saulius/struct/CIF-dictionaries/cif_core.dic
dictionary named 'cif_core.dic' version 2.4.2 from 2011-04-26.

Automatic conversion script
Id: cif_fix_values 1891 2012-01-12 08:04:46Z andrius 
;
_cod_original_cell_volume 5437.0(19)
_cod_original_sg_symbol_Hall 'C 2y '
_cod_original_sg_symbol_H-M 'C2 '
_cod_database_code 7053768

loop_
_symmetry_equiv_pos_as_xyz
'x, y, z'
'-x, y, -z'
'x+1/2, y+1/2, z'
'-x+1/2, y+1/2, -z'

loop_
_atom_site_label
_atom_site_type_symbol
_atom_site_fract_x
_atom_site_fract_y
_atom_site_fract_z
_atom_site_U_iso_or_equiv
_atom_site_adp_type
_atom_site_occupancy
_atom_site_symmetry_multiplicity
_atom_site_calc_flag
_atom_site_refinement_flags
C1 C 0.7514(4) 0.1461(7) 0.7923(5) 0.047(2) Uani 1 1 d .
C2 C 0.7731(4) 0.2404(8) 0.7893(5) 0.052(2) Uani 1 1 d .
H2A H 0.7808 0.2736 0.7472 0.063 Uiso 1 1 calc R
C3 C 0.7827(5) 0.2781(8) 0.8588(7) 0.064(3) Uani 1 1 d .
H3A H 0.7985 0.3413 0.8727 0.076 Uiso 1 1 calc R
C4 C 0.7690(5) 0.2069(9) 0.9034(5) 0.060(3) Uani 1 1 d .
H4A H 0.7727 0.2125 0.9542 0.072 Uiso 1 1 calc R
C5 C 0.7489(5) 0.1287(7) 0.8654(6) 0.054(2) Uani 1 1 d .
H5A H 0.7353 0.0697 0.8846 0.064 Uiso 1 1 calc R
C6 C 0.9258(5) 0.1510(8) 0.8018(5) 0.052(2) Uani 1 1 d .
H6A H 0.9295 0.1739 0.7550 0.062 Uiso 1 1 calc R
C7 C 0.9443(5) 0.1963(9) 0.8649(6) 0.063(3) Uani 1 1 d .
H7A H 0.9608 0.2571 0.8686 0.075 Uiso 1 1 calc R
C8 C 0.9357(6) 0.1418(9) 0.9228(6) 0.062(3) Uani 1 1 d .
H8A H 0.9452 0.1619 0.9717 0.075 Uiso 1 1 calc R
C9 C 0.9027(5) 0.0577(9) 0.8977(6) 0.066(3) Uani 1 1 d .
H9A H 0.8888 0.0066 0.9258 0.079 Uiso 1 1 calc R
C10 C 0.8984(4) 0.0593(8) 0.8212(6) 0.056(2) Uani 1 1 d .
C11 C 0.8742(5) -0.0217(8) 0.7741(6) 0.060(3) Uani 1 1 d .
H11A H 0.8967 -0.0781 0.7953 0.072 Uiso 1 1 calc R
C12 C 0.8880(5) -0.0158(8) 0.6992(6) 0.061(3) Uani 1 1 d .
H12A H 0.8691 -0.0697 0.6735 0.091 Uiso 1 1 calc R
H12B H 0.9364 -0.0135 0.6996 0.091 Uiso 1 1 calc R
H12C H 0.8670 0.0395 0.6773 0.091 Uiso 1 1 calc R
C13 C 0.7796(5) -0.1047(8) 0.8012(5) 0.055(2) Uani 1 1 d .
H13A H 0.8145 -0.1429 0.8235 0.066 Uiso 1 1 calc R
C14 C 0.7086(5) -0.1340(8) 0.8044(6) 0.058(3) Uani 1 1 d .
C15 C 0.7004(5) -0.2089(8) 0.8423(6) 0.058(3) Uani 1 1 d .
H15A H 0.7331 -0.2456 0.8697 0.069 Uiso 1 1 calc R
C16 C 0.6305(6) -0.2176(8) 0.8301(6) 0.061(3) Uani 1 1 d .
H16A H 0.6071 -0.2633 0.8506 0.073 Uiso 1 1 d R
C17 C 0.5996(5) -0.1509(8) 0.7916(6) 0.056(3) Uani 1 1 d .
H17A H 0.5529 -0.1426 0.7773 0.068 Uiso 1 1 d R
C18 C 0.7635(5) 0.0343(6) 0.4808(5) 0.0426(19) Uani 1 1 d .
C19 C 0.8241(5) -0.0173(7) 0.4905(6) 0.054(2) Uani 1 1 d .
H19A H 0.8551 -0.0242 0.5352 0.065 Uiso 1 1 calc R
C20 C 0.8360(6) -0.0559(8) 0.4250(6) 0.063(3) Uani 1 1 d .
H20A H 0.8749 -0.0943 0.4172 0.075 Uiso 1 1 calc R
C21 C 0.7763(6) -0.0268(8) 0.3721(6) 0.058(3) Uani 1 1 d .
H21A H 0.7690 -0.0409 0.3220 0.070 Uiso 1 1 calc R
C22 C 0.7324(5) 0.0244(7) 0.4078(5) 0.047(2) Uani 1 1 d .
H22A H 0.6897 0.0542 0.3859 0.056 Uiso 1 1 calc R
C23 C 0.9034(5) 0.1702(8) 0.4686(6) 0.056(2) Uani 1 1 d .
H23A H 0.9320 0.1557 0.5136 0.068 Uiso 1 1 calc R
C24 C 0.9184(5) 0.1416(9) 0.4052(5) 0.059(3) Uani 1 1 d .
H24A H 0.9560 0.1065 0.3980 0.071 Uiso 1 1 calc R
C25 C 0.8649(6) 0.1760(9) 0.3527(6) 0.065(3) Uani 1 1 d .
H25A H 0.8609 0.1688 0.3019 0.078 Uiso 1 1 calc R
C26 C 0.8212(6) 0.2206(8) 0.3876(6) 0.059(3) Uani 1 1 d .
H26A H 0.7784 0.2497 0.3651 0.071 Uiso 1 1 calc R
C27 C 0.8438(5) 0.2172(8) 0.4622(5) 0.051(2) Uani 1 1 d .
C28 C 0.8031(4) 0.2621(7) 0.5113(5) 0.048(2) Uani 1 1 d .
H28A H 0.7993 0.3293 0.5018 0.058 Uiso 1 1 calc R
C29 C 0.8405(5) 0.2451(9) 0.5905(5) 0.060(3) Uani 1 1 d .
H29A H 0.8139 0.2729 0.6220 0.090 Uiso 1 1 calc R
H29B H 0.8851 0.2729 0.5973 0.090 Uiso 1 1 calc R
H29C H 0.8447 0.1792 0.5994 0.090 Uiso 1 1 calc R
C30 C 0.6867(5) 0.2691(7) 0.4643(6) 0.052(2) Uani 1 1 d .
H30A H 0.6990 0.3269 0.4485 0.063 Uiso 1 1 calc R
C31 C 0.6164(5) 0.2412(7) 0.4448(5) 0.048(2) Uani 1 1 d .
C32 C 0.5816(5) 0.1608(8) 0.4508(5) 0.052(2) Uani 1 1 d .
H32A H 0.5991 0.1060 0.4726 0.063 Uiso 1 1 calc R
C33 C 0.5147(5) 0.1765(9) 0.4182(5) 0.059(3) Uani 1 1 d .
H34A H 0.4782 0.1348 0.4138 0.070 Uiso 1 1 calc R
C34 C 0.5138(6) 0.2592(10) 0.3958(6) 0.070(3) Uani 1 1 d .
H33A H 0.4746 0.2876 0.3718 0.083 Uiso 1 1 calc R
C35 C 0.9167(4) 0.7131(7) 0.8449(5) 0.048(2) Uani 1 1 d .
C36 C 0.9113(5) 0.7315(8) 0.7696(5) 0.054(3) Uani 1 1 d .
H36A H 0.9441 0.7665 0.7471 0.065 Uiso 1 1 calc R
C37 C 0.8505(6) 0.6916(8) 0.7365(6) 0.063(3) Uani 1 1 d .
H37A H 0.8354 0.6911 0.6858 0.075 Uiso 1 1 calc R
C38 C 0.8147(5) 0.6444(8) 0.7864(5) 0.058(3) Uani 1 1 d .
H38A H 0.7713 0.6101 0.7772 0.069 Uiso 1 1 calc R
C39 C 0.8592(5) 0.6598(8) 0.8530(5) 0.050(2) Uani 1 1 d .
H39A H 0.8504 0.6354 0.8978 0.060 Uiso 1 1 calc R
C40 C 0.9928(5) 0.5435(8) 0.7458(6) 0.062(3) Uani 1 1 d .
H40A H 1.0182 0.5778 0.7149 0.075 Uiso 1 1 calc R
C41 C 0.9328(5) 0.4870(9) 0.7252(6) 0.063(3) Uani 1 1 d .
H41A H 0.9091 0.4763 0.6773 0.075 Uiso 1 1 calc R
C42 C 0.9141(5) 0.4532(8) 0.7848(6) 0.059(3) Uani 1 1 d .
H42A H 0.8732 0.4148 0.7852 0.071 Uiso 1 1 calc R
C43 C 0.9577(5) 0.4858(8) 0.8477(7) 0.062(3) Uani 1 1 d .
H43A H 0.9557 0.4704 0.8965 0.075 Uiso 1 1 calc R
C44 C 1.0083(5) 0.5391(8) 0.8203(6) 0.055(2) Uani 1 1 d .
C45 C 1.0683(4) 0.5913(7) 0.8651(5) 0.049(2) Uani 1 1 d .
H45A H 1.1101 0.5765 0.8467 0.059 Uiso 1 1 calc R
C46 C 1.0797(6) 0.5642(9) 0.9423(6) 0.067(3) Uani 1 1 d .
H46A H 1.1181 0.5980 0.9670 0.101 Uiso 1 1 calc R
H46B H 1.0885 0.4983 0.9468 0.101 Uiso 1 1 calc R
H46C H 1.0396 0.5791 0.9618 0.101 Uiso 1 1 calc R
C47 C 1.0898(4) 0.7370(7) 0.8190(5) 0.047(2) Uani 1 1 d .
H47A H 1.1201 0.7017 0.7981 0.056 Uiso 1 1 calc R
C48 C 1.0855(5) 0.8319(8) 0.8030(6) 0.055(2) Uani 1 1 d .
C49 C 1.1167(5) 0.8752(8) 0.7527(5) 0.051(2) Uani 1 1 d .
H49A H 1.1436 0.8472 0.7237 0.061 Uiso 1 1 calc R
C50 C 1.1004(5) 0.9636(8) 0.7546(6) 0.058(3) Uani 1 1 d .
H50A H 1.1147 1.0074 0.7248 0.070 Uiso 1 1 calc R
C51 C 1.0635(6) 0.9859(8) 0.8005(6) 0.061(3) Uani 1 1 d .
H51A H 1.0480 1.0447 0.8110 0.073 Uiso 1 1 calc R
C52 C 0.8062(6) 0.9609(9) 0.0498(6) 0.066(3) Uani 1 1 d .
H52A H 0.8149 0.9180 0.0889 0.079 Uiso 1 1 calc R
H52B H 0.8479 0.9658 0.0301 0.079 Uiso 1 1 calc R
Cl1 Cl 0.66827(11) 0.17087(19) 0.64584(11) 0.0494(5) Uani 1 1 d .
Cl2 Cl 0.71218(12) -0.04225(16) 0.60952(12) 0.0477(5) Uani 1 1 d .
Cl3 Cl 0.91595(12) 0.8048(2) 0.98748(12) 0.0537(6) Uani 1 1 d .
Cl4 Cl 0.78777(15) 1.0624(2) 0.07799(15) 0.0702(7) Uani 1 1 d .
Cl5 Cl 0.74068(14) 0.9146(2) -0.01421(14) 0.0658(7) Uani 1 1 d .
Fe1 Fe 0.84378(7) 0.16230(12) 0.85359(8) 0.0539(4) Uani 1 1 d .
Fe2 Fe 0.82910(7) 0.08669(10) 0.42115(7) 0.0471(3) Uani 1 1 d .
Fe3 Fe 0.91389(7) 0.59264(12) 0.79025(8) 0.0554(4) Uani 1 1 d .
N1 N 0.7973(4) -0.0335(6) 0.7713(4) 0.0451(18) Uani 1 1 d .
N2 N 0.7345(4) 0.2203(5) 0.5021(4) 0.0423(16) Uani 1 1 d .
N3 N 1.0570(4) 0.6948(6) 0.8587(4) 0.0453(17) Uani 1 1 d .
O1 O 0.6519(4) -0.0970(6) 0.7717(4) 0.0622(19) Uani 1 1 d .
O2 O 0.5781(4) 0.3051(6) 0.4108(4) 0.0640(19) Uani 1 1 d .
O3 O 1.0515(4) 0.8936(6) 0.8328(4) 0.0591(18) Uani 1 1 d .
O4 O 0.9966(8) 0.4080(13) 0.4191(9) 0.052(4) Uani 0.40 1 d P
O5 O 1.0000 0.9572(10) 0.5000 0.063(5) Uani 0.60 2 d SP
O6 O 1.0000 0.3386(13) 1.0000 0.076(6) Uani 0.60 2 d SP
Pd1 Pd 0.73414(3) 0.05933(4) 0.71376(3) 0.03872(15) Uani 1 1 d .
Pd2 Pd 0.72134(3) 0.09708(5) 0.55168(3) 0.03950(15) Uani 1 1 d .
Pd3 Pd 0.99156(3) 0.75133(5) 0.91750(3) 0.03898(15) Uani 1 1 d .

loop_
_atom_site_aniso_label
_atom_site_aniso_U_11
_atom_site_aniso_U_22
_atom_site_aniso_U_33
_atom_site_aniso_U_23
_atom_site_aniso_U_13
_atom_site_aniso_U_12
C1 0.034(4) 0.048(6) 0.057(5) -0.020(4) 0.002(4) 0.009(4)
C2 0.044(5) 0.049(6) 0.064(6) 0.004(5) 0.008(4) 0.014(4)
C3 0.049(6) 0.054(7) 0.086(8) -0.006(6) 0.006(5) 0.005(4)
C4 0.063(6) 0.077(8) 0.037(5) -0.019(5) 0.003(4) 0.014(5)
C5 0.055(6) 0.040(5) 0.068(6) -0.001(5) 0.015(4) 0.013(4)
C6 0.056(6) 0.064(7) 0.036(5) 0.001(4) 0.010(4) 0.003(5)
C7 0.043(5) 0.075(8) 0.069(7) -0.017(6) 0.006(4) 0.000(5)
C8 0.065(6) 0.065(7) 0.050(6) -0.023(5) -0.010(5) 0.010(5)
C9 0.056(6) 0.060(7) 0.068(7) -0.007(6) -0.031(5) 0.014(5)
C10 0.029(4) 0.058(6) 0.078(7) 0.007(6) -0.002(4) 0.021(4)
C11 0.047(6) 0.064(7) 0.072(7) 0.000(6) 0.019(5) 0.017(5)
C12 0.039(5) 0.073(7) 0.075(7) -0.025(6) 0.026(4) 0.011(4)
C13 0.058(6) 0.051(6) 0.055(6) 0.013(5) 0.006(4) 0.010(5)
C14 0.061(6) 0.047(6) 0.069(7) 0.019(5) 0.013(5) 0.011(5)
C15 0.064(6) 0.054(6) 0.058(6) 0.021(5) 0.020(5) 0.020(5)
C16 0.070(7) 0.055(7) 0.060(6) 0.011(5) 0.019(5) -0.015(5)
C17 0.050(6) 0.063(7) 0.057(6) -0.010(5) 0.009(4) 0.006(5)
C18 0.058(5) 0.028(4) 0.043(5) 0.004(4) 0.012(4) 0.003(4)
C19 0.065(6) 0.045(6) 0.053(6) 0.004(5) 0.012(5) 0.005(4)
C20 0.076(7) 0.036(6) 0.080(8) -0.007(5) 0.025(6) 0.007(5)
C21 0.072(7) 0.048(6) 0.059(6) -0.014(5) 0.025(5) -0.006(5)
C22 0.052(5) 0.048(6) 0.042(5) 0.002(4) 0.015(4) -0.002(4)
C23 0.048(5) 0.055(6) 0.065(6) -0.015(5) 0.005(4) -0.004(4)
C24 0.049(5) 0.071(8) 0.054(6) -0.013(5) 0.001(4) -0.006(5)
C25 0.064(7) 0.073(8) 0.058(6) 0.000(6) 0.011(5) -0.020(6)
C26 0.071(6) 0.049(6) 0.056(6) 0.011(5) 0.008(5) -0.011(5)
C27 0.040(5) 0.053(6) 0.058(6) -0.001(5) 0.002(4) -0.011(4)
C28 0.044(5) 0.038(5) 0.057(5) 0.000(4) -0.007(4) 0.003(4)
C29 0.067(6) 0.055(7) 0.053(6) 0.003(6) -0.005(4) -0.003(5)
C30 0.055(6) 0.037(6) 0.068(6) 0.017(5) 0.017(5) 0.001(4)
C31 0.055(5) 0.044(5) 0.047(5) 0.007(4) 0.009(4) 0.004(4)
C32 0.050(5) 0.054(6) 0.052(5) 0.004(5) 0.005(4) -0.004(4)
C33 0.052(6) 0.069(8) 0.053(6) 0.002(5) 0.005(4) 0.002(5)
C34 0.067(7) 0.068(8) 0.068(7) 0.004(7) -0.004(5) 0.010(6)
C35 0.036(4) 0.058(6) 0.050(5) -0.013(5) 0.006(4) 0.015(4)
C36 0.044(5) 0.060(7) 0.058(6) 0.007(5) 0.009(4) 0.015(4)
C37 0.062(6) 0.049(6) 0.072(7) -0.011(5) -0.003(5) 0.008(5)
C38 0.049(6) 0.062(7) 0.051(5) -0.011(5) -0.022(4) 0.002(5)
C39 0.048(5) 0.063(6) 0.035(5) -0.001(4) -0.003(4) 0.005(4)
C40 0.064(6) 0.060(7) 0.058(6) -0.014(5) -0.001(5) 0.020(5)
C41 0.059(6) 0.066(7) 0.062(7) -0.010(6) 0.005(5) 0.022(5)
C42 0.054(6) 0.053(6) 0.070(7) -0.003(5) 0.006(5) 0.000(5)
C43 0.037(5) 0.061(7) 0.083(8) 0.006(6) -0.008(4) 0.003(4)
C44 0.044(5) 0.056(7) 0.066(6) -0.016(5) 0.011(4) 0.007(4)
C45 0.041(5) 0.049(5) 0.062(6) -0.008(5) 0.016(4) 0.004(4)
C46 0.069(7) 0.061(7) 0.067(7) -0.012(6) -0.001(5) -0.002(5)
C47 0.034(4) 0.055(6) 0.053(5) -0.004(5) 0.010(3) 0.001(4)
C48 0.040(5) 0.054(6) 0.073(7) -0.002(5) 0.018(4) -0.007(4)
C49 0.052(5) 0.059(7) 0.042(5) 0.000(4) 0.009(4) 0.008(4)
C50 0.058(6) 0.059(7) 0.059(6) 0.013(5) 0.013(5) -0.003(5)
C51 0.080(7) 0.051(6) 0.055(6) -0.008(5) 0.014(5) -0.010(5)
C52 0.055(6) 0.070(8) 0.065(7) 0.020(6) -0.010(5) -0.011(5)
Cl1 0.0460(12) 0.0570(14) 0.0435(11) 0.0041(10) 0.0023(9) 0.0151(10)
Cl2 0.0627(13) 0.0360(11) 0.0470(12) -0.0025(9) 0.0169(10) -0.0031(10)
Cl3 0.0490(13) 0.0737(17) 0.0402(11) -0.0041(11) 0.0126(9) 0.0185(11)
Cl4 0.0738(16) 0.0635(17) 0.0630(15) 0.0153(14) -0.0178(12) -0.0175(13)
Cl5 0.0652(16) 0.0653(18) 0.0587(15) -0.0139(13) -0.0125(11) 0.0063(12)
Fe1 0.0408(7) 0.0598(9) 0.0585(8) -0.0076(7) 0.0015(6) 0.0058(6)
Fe2 0.0493(7) 0.0395(8) 0.0543(7) 0.0014(6) 0.0143(6) 0.0018(5)
Fe3 0.0526(8) 0.0539(8) 0.0562(8) -0.0079(7) -0.0005(6) 0.0106(7)
N1 0.047(4) 0.047(5) 0.043(4) 0.006(4) 0.013(3) 0.017(3)
N2 0.048(4) 0.038(4) 0.041(4) -0.003(3) 0.005(3) 0.001(3)
N3 0.058(4) 0.050(5) 0.029(3) -0.004(3) 0.009(3) 0.008(4)
O1 0.051(4) 0.069(6) 0.066(4) 0.004(4) 0.009(3) 0.009(3)
O2 0.055(4) 0.069(5) 0.062(4) 0.010(4) -0.007(3) 0.015(4)
O3 0.065(4) 0.056(5) 0.058(4) 0.011(4) 0.014(3) 0.014(3)
O4 0.045(9) 0.056(11) 0.060(10) -0.017(8) 0.025(7) -0.006(7)
O5 0.083(12) 0.017(7) 0.093(13) 0.000 0.028(10) 0.000
O6 0.115(16) 0.036(10) 0.074(13) 0.000 0.011(11) 0.000
Pd1 0.0395(3) 0.0349(3) 0.0416(3) 0.0011(3) 0.0064(2) 0.0065(3)
Pd2 0.0450(3) 0.0325(3) 0.0402(3) 0.0001(3) 0.0051(2) 0.0012(3)
Pd3 0.0396(3) 0.0418(4) 0.0364(3) 0.0019(3) 0.0089(2) 0.0051(3)

loop_
_atom_type_symbol
_atom_type_description
_atom_type_scat_dispersion_real
_atom_type_scat_dispersion_imag
_atom_type_scat_source
C C 0.0033 0.0016 'International Tables Vol C Tables 4.2.6.8 and 6.1.1.4'
H H 0.0000 0.0000 'International Tables Vol C Tables 4.2.6.8 and 6.1.1.4'
N N 0.0061 0.0033 'International Tables Vol C Tables 4.2.6.8 and 6.1.1.4'
Cl Cl 0.1484 0.1585 'International Tables Vol C Tables 4.2.6.8 and 6.1.1.4'
Fe Fe 0.3463 0.8444 'International Tables Vol C Tables 4.2.6.8 and 6.1.1.4'
Pd Pd -0.9988 1.0072 'International Tables Vol C Tables 4.2.6.8 and 6.1.1.4'
O O 0.0106 0.0060 'International Tables Vol C Tables 4.2.6.8 and 6.1.1.4'

loop_
_geom_angle_atom_site_label_1
_geom_angle_atom_site_label_2
_geom_angle_atom_site_label_3
_geom_angle
_geom_angle_site_symmetry_1
_geom_angle_site_symmetry_3
C2 C1 C5 105.3(8) . .
C2 C1 Pd1 126.0(8) . .
C5 C1 Pd1 128.7(8) . .
C2 C1 Fe1 70.4(5) . .
C5 C1 Fe1 67.8(5) . .
Pd1 C1 Fe1 123.7(4) . .
C1 C2 C3 108.2(9) . .
C1 C2 Fe1 68.7(5) . .
C3 C2 Fe1 70.4(6) . .
C1 C2 H2A 125.9 . .
C3 C2 H2A 125.9 . .
Fe1 C2 H2A 125.9 . .
C4 C3 C2 107.4(10) . .
C4 C3 Fe1 67.7(6) . .
C2 C3 Fe1 68.7(6) . .
C4 C3 H3A 126.2 . .
C2 C3 H3A 126.2 . .
Fe1 C3 H3A 126.2 . .
C5 C4 C3 109.6(9) . .
C5 C4 Fe1 69.6(6) . .
C3 C4 Fe1 72.3(6) . .
C5 C4 H4A 125.2 . .
C3 C4 H4A 125.2 . .
Fe1 C4 H4A 125.2 . .
C4 C5 C1 109.4(10) . .
C4 C5 Fe1 70.6(6) . .
C1 C5 Fe1 69.9(5) . .
C4 C5 H5A 125.3 . .
C1 C5 H5A 125.3 . .
Fe1 C5 H5A 125.3 . .
C7 C6 C10 104.0(9) . .
C7 C6 Fe1 69.0(6) . .
C10 C6 Fe1 66.1(5) . .
C7 C6 H6A 128.0 . .
C10 C6 H6A 128.0 . .
Fe1 C6 H6A 128.0 . .
C6 C7 C8 113.6(11) . .
C6 C7 Fe1 71.5(6) . .
C8 C7 Fe1 72.7(6) . .
C6 C7 H7A 123.2 . .
C8 C7 H7A 123.2 . .
Fe1 C7 H7A 124.1 . .
C7 C8 C9 108.0(9) . .
C7 C8 Fe1 67.6(6) . .
C9 C8 Fe1 66.2(5) . .
C7 C8 H8A 125.8 . .
C9 C8 H8A 125.8 . .
Fe1 C8 H8A 125.8 . .
C8 C9 C10 106.1(11) . .
C8 C9 Fe1 73.4(7) . .
C10 C9 Fe1 68.1(5) . .
C8 C9 H9A 126.9 . .
C10 C9 H9A 126.9 . .
Fe1 C9 H9A 126.9 . .
C9 C10 C6 107.9(10) . .
C9 C10 C11 124.0(11) . .
C6 C10 C11 128.1(10) . .
C9 C10 Fe1 68.6(6) . .
C6 C10 Fe1 70.7(6) . .
C11 C10 Fe1 128.8(6) . .
C10 C11 C12 116.5(10) . .
C10 C11 N1 108.7(7) . .
C12 C11 N1 108.2(8) . .
C10 C11 H11A 107.7 . .
C12 C11 H11A 107.7 . .
N1 C11 H11A 107.7 . .
C11 C12 H12A 109.5 . .
C11 C12 H12B 109.5 . .
H12A C12 H12B 109.5 . .
C11 C12 H12C 109.5 . .
H12A C12 H12C 109.5 . .
H12B C12 H12C 109.5 . .
N1 C13 C14 126.4(9) . .
N1 C13 H13A 116.8 . .
C14 C13 H13A 116.8 . .
O1 C14 C15 114.9(10) . .
O1 C14 C13 127.6(9) . .
C15 C14 C13 117.4(9) . .
C14 C15 C16 101.2(9) . .
C14 C15 H15A 129.4 . .
C16 C15 H15A 129.4 . .
C17 C16 C15 113.3(10) . .
C17 C16 H16A 122.9 . .
C15 C16 H16A 123.5 . .
C16 C17 O1 105.5(9) . .
C16 C17 H17A 127.9 . .
O1 C17 H17A 126.5 . .
C19 C18 C22 107.1(8) . .
C19 C18 Pd2 127.7(7) . .
C22 C18 Pd2 124.9(7) . .
C19 C18 Fe2 69.6(6) . .
C22 C18 Fe2 71.8(5) . .
Pd2 C18 Fe2 128.8(5) . .
C18 C19 C20 110.5(9) . .
C18 C19 Fe2 70.0(6) . .
C20 C19 Fe2 70.2(6) . .
C18 C19 H19A 124.7 . .
C20 C19 H19A 124.7 . .
Fe2 C19 H19A 124.7 . .
C19 C20 C21 105.7(9) . .
C19 C20 Fe2 68.3(6) . .
C21 C20 Fe2 69.8(6) . .
C19 C20 H20A 127.1 . .
C21 C20 H20A 127.1 . .
Fe2 C20 H20A 127.1 . .
C22 C21 C20 106.9(9) . .
C22 C21 Fe2 70.9(6) . .
C20 C21 Fe2 67.8(6) . .
C22 C21 H21A 126.5 . .
C20 C21 H21A 126.5 . .
Fe2 C21 H21A 126.5 . .
C21 C22 C18 109.6(9) . .
C21 C22 Fe2 69.6(6) . .
C18 C22 Fe2 66.9(5) . .
C21 C22 H22A 125.1 . .
C18 C22 H22A 125.1 . .
Fe2 C22 H22A 125.1 . .
C27 C23 C24 112.7(10) . .
C27 C23 Fe2 71.9(6) . .
C24 C23 Fe2 70.3(6) . .
C27 C23 H23A 123.6 . .
C24 C23 H23A 123.6 . .
Fe2 C23 H23A 123.6 . .
C23 C24 C25 106.8(10) . .
C23 C24 Fe2 69.5(6) . .
C25 C24 Fe2 71.3(6) . .
C23 C24 H24A 126.6 . .
C25 C24 H24A 126.6 . .
Fe2 C24 H24A 124.3 . .
C26 C25 C24 105.5(10) . .
C26 C25 Fe2 69.3(6) . .
C24 C25 Fe2 67.6(7) . .
C26 C25 H25A 127.3 . .
C24 C25 H25A 127.3 . .
Fe2 C25 H25A 127.3 . .
C25 C26 C27 111.8(10) . .
C25 C26 Fe2 72.0(7) . .
C27 C26 Fe2 69.6(6) . .
C25 C26 H26A 124.1 . .
C27 C26 H26A 124.1 . .
Fe2 C26 H26A 124.1 . .
C23 C27 C26 103.2(10) . .
C23 C27 C28 135.7(10) . .
C26 C27 C28 121.1(9) . .
C23 C27 Fe2 69.0(6) . .
C26 C27 Fe2 68.8(6) . .
C28 C27 Fe2 126.1(7) . .
N2 C28 C27 109.6(8) . .
N2 C28 C29 108.7(8) . .
C27 C28 C29 109.5(8) . .
N2 C28 H28A 109.7 . .
C27 C28 H28A 109.7 . .
C29 C28 H28A 109.7 . .
C28 C29 H29A 109.5 . .
C28 C29 H29B 109.5 . .
H29A C29 H29B 109.5 . .
C28 C29 H29C 109.5 . .
H29A C29 H29C 109.5 . .
H29B C29 H29C 109.5 . .
N2 C30 C31 125.6(9) . .
N2 C30 H30A 117.2 . .
C31 C30 H30A 117.2 . .
O2 C31 C32 112.3(9) . .
O2 C31 C30 113.4(9) . .
C32 C31 C30 134.2(9) . .
C31 C32 C33 106.5(10) . .
C31 C32 H32A 126.8 . .
C33 C32 H32A 126.8 . .
C34 C33 C32 105.4(11) . .
C34 C33 H34A 127.3 . .
C32 C33 H34A 127.3 . .
C33 C34 O2 113.9(10) . .
C33 C34 H33A 123.1 . .
O2 C34 H33A 123.1 . .
C39 C35 C36 106.6(8) . .
C39 C35 Pd3 127.4(7) . .
C36 C35 Pd3 126.0(7) . .
C39 C35 Fe3 69.2(6) . .
C36 C35 Fe3 68.9(6) . .
Pd3 C35 Fe3 124.8(4) . .
C37 C36 C35 107.2(9) . .
C37 C36 Fe3 71.2(7) . .
C35 C36 Fe3 68.4(6) . .
C37 C36 H36A 126.4 . .
C35 C36 H36A 126.4 . .
Fe3 C36 H36A 126.4 . .
C36 C37 C38 111.4(10) . .
C36 C37 Fe3 69.0(6) . .
C38 C37 Fe3 70.7(6) . .
C36 C37 H37A 124.2 . .
C38 C37 H37A 124.2 . .
Fe3 C37 H37A 124.2 . .
C39 C38 C37 103.3(9) . .
C39 C38 Fe3 66.2(5) . .
C37 C38 Fe3 68.1(6) . .
C39 C38 H38A 128.4 . .
C37 C38 H38A 128.4 . .
Fe3 C38 H38A 128.4 . .
C35 C39 C38 111.4(9) . .
C35 C39 Fe3 70.1(5) . .
C38 C39 Fe3 72.3(6) . .
C35 C39 H39A 124.3 . .
C38 C39 H39A 124.3 . .
Fe3 C39 H39A 124.3 . .
C44 C40 C41 106.4(11) . .
C44 C40 Fe3 68.6(6) . .
C41 C40 Fe3 69.7(6) . .
C44 C40 H40A 126.8 . .
C41 C40 H40A 126.8 . .
Fe3 C40 H40A 126.8 . .
C42 C41 C40 107.2(10) . .
C42 C41 Fe3 68.5(7) . .
C40 C41 Fe3 69.0(6) . .
C42 C41 H41A 126.4 . .
C40 C41 H41A 126.4 . .
Fe3 C41 H41A 126.4 . .
C41 C42 C43 113.0(10) . .
C41 C42 Fe3 72.1(7) . .
C43 C42 Fe3 68.9(6) . .
C41 C42 H42A 123.4 . .
C43 C42 H42A 123.4 . .
Fe3 C42 H42A 123.4 . .
C44 C43 C42 102.4(11) . .
C44 C43 Fe3 69.6(7) . .
C42 C43 Fe3 68.7(6) . .
C44 C43 H43A 128.7 . .
C42 C43 H43A 128.7 . .
Fe3 C43 H43A 128.7 . .
C40 C44 C43 110.9(10) . .
C40 C44 C45 124.3(10) . .
C43 C44 C45 124.7(10) . .
C40 C44 Fe3 70.2(6) . .
C43 C44 Fe3 68.6(5) . .
C45 C44 Fe3 124.6(7) . .
N3 C45 C46 109.1(8) . .
N3 C45 C44 110.0(8) . .
C46 C45 C44 113.7(9) . .
N3 C45 H45A 107.9 . .
C46 C45 H45A 107.9 . .
C44 C45 H45A 107.9 . .
C45 C46 H46A 109.5 . .
C45 C46 H46B 109.5 . .
H46A C46 H46B 109.5 . .
C45 C46 H46C 109.5 . .
H46A C46 H46C 109.5 . .
H46B C46 H46C 109.5 . .
N3 C47 C48 126.3(9) . .
N3 C47 H47A 116.9 . .
C48 C47 H47A 116.9 . .
O3 C48 C49 109.7(10) . .
O3 C48 C47 125.3(9) . .
C49 C48 C47 125.0(9) . .
C50 C49 C48 105.7(9) . .
C50 C49 H49A 127.2 . .
C48 C49 H49A 127.2 . .
C51 C50 C49 115.6(11) . .
C51 C50 H50A 122.2 . .
C49 C50 H50A 122.2 . .
C50 C51 O3 102.7(10) . .
C50 C51 H51A 128.6 . .
O3 C51 H51A 128.6 . .
Cl4 C52 Cl5 113.1(7) . .
Cl4 C52 H52A 109.0 . .
Cl5 C52 H52A 109.0 . .
Cl4 C52 H52B 109.0 . .
Cl5 C52 H52B 109.0 . .
H52A C52 H52B 107.8 . .
Pd1 Cl1 Pd2 81.85(7) . .
Pd2 Cl2 Pd1 82.66(8) . .
Pd3 Cl3 Pd3 82.19(7) . 2_757
C5 Fe1 C10 115.6(4) . .
C5 Fe1 C9 105.3(5) . .
C10 Fe1 C9 43.3(5) . .
C5 Fe1 C4 39.8(4) . .
C10 Fe1 C4 150.8(5) . .
C9 Fe1 C4 117.3(5) . .
C5 Fe1 C1 42.3(4) . .
C10 Fe1 C1 102.5(4) . .
C9 Fe1 C1 124.8(4) . .
C4 Fe1 C1 69.5(4) . .
C5 Fe1 C7 167.4(5) . .
C10 Fe1 C7 68.6(5) . .
C9 Fe1 C7 69.0(5) . .
C4 Fe1 C7 131.7(5) . .
C1 Fe1 C7 150.2(5) . .
C5 Fe1 C2 68.8(4) . .
C10 Fe1 C2 124.4(4) . .
C9 Fe1 C2 163.9(4) . .
C4 Fe1 C2 68.5(4) . .
C1 Fe1 C2 40.9(4) . .
C7 Fe1 C2 119.7(5) . .
C5 Fe1 C6 151.3(4) . .
C10 Fe1 C6 43.2(4) . .
C9 Fe1 C6 72.4(5) . .
C4 Fe1 C6 165.9(5) . .
C1 Fe1 C6 114.6(4) . .
C7 Fe1 C6 39.4(4) . .
C2 Fe1 C6 105.2(4) . .
C5 Fe1 C3 67.4(4) . .
C10 Fe1 C3 164.5(5) . .
C9 Fe1 C3 152.2(5) . .
C4 Fe1 C3 40.0(5) . .
C1 Fe1 C3 69.0(4) . .
C7 Fe1 C3 112.1(5) . .
C2 Fe1 C3 40.9(4) . .
C6 Fe1 C3 127.3(5) . .
C5 Fe1 C8 129.0(5) . .
C10 Fe1 C8 68.8(4) . .
C9 Fe1 C8 40.4(5) . .
C4 Fe1 C8 111.7(4) . .
C1 Fe1 C8 164.8(5) . .
C7 Fe1 C8 39.7(5) . .
C2 Fe1 C8 154.3(5) . .
C6 Fe1 C8 68.2(4) . .
C3 Fe1 C8 122.4(4) . .
C23 Fe2 C24 40.2(4) . .
C23 Fe2 C19 104.4(5) . .
C24 Fe2 C19 122.3(5) . .
C23 Fe2 C26 65.9(5) . .
C24 Fe2 C26 66.5(5) . .
C19 Fe2 C26 154.6(4) . .
C23 Fe2 C18 116.9(4) . .
C24 Fe2 C18 154.3(4) . .
C19 Fe2 C18 40.4(4) . .
C26 Fe2 C18 120.8(4) . .
C23 Fe2 C27 39.1(4) . .
C24 Fe2 C27 68.2(4) . .
C19 Fe2 C27 115.8(4) . .
C26 Fe2 C27 41.7(4) . .
C18 Fe2 C27 100.3(4) . .
C23 Fe2 C20 122.7(5) . .
C24 Fe2 C20 109.9(5) . .
C19 Fe2 C20 41.5(4) . .
C26 Fe2 C20 163.4(5) . .
C18 Fe2 C20 69.8(4) . .
C27 Fe2 C20 153.9(5) . .
C23 Fe2 C25 67.5(5) . .
C24 Fe2 C25 41.1(4) . .
C19 Fe2 C25 161.8(5) . .
C26 Fe2 C25 38.6(5) . .
C18 Fe2 C25 157.7(4) . .
C27 Fe2 C25 68.9(5) . .
C20 Fe2 C25 128.0(5) . .
C23 Fe2 C21 162.9(4) . .
C24 Fe2 C21 128.7(4) . .
C19 Fe2 C21 69.6(4) . .
C26 Fe2 C21 126.1(5) . .
C18 Fe2 C21 69.5(4) . .
C27 Fe2 C21 158.0(4) . .
C20 Fe2 C21 42.4(5) . .
C25 Fe2 C21 113.1(5) . .
C23 Fe2 C22 154.4(4) . .
C24 Fe2 C22 164.1(4) . .
C19 Fe2 C22 67.7(4) . .
C26 Fe2 C22 110.2(4) . .
C18 Fe2 C22 41.3(4) . .
C27 Fe2 C22 120.5(4) . .
C20 Fe2 C22 68.5(4) . .
C25 Fe2 C22 126.6(4) . .
C21 Fe2 C22 39.5(4) . .
C42 Fe3 C43 42.5(5) . .
C42 Fe3 C39 121.1(5) . .
C43 Fe3 C39 104.8(5) . .
C42 Fe3 C44 68.0(4) . .
C43 Fe3 C44 41.8(4) . .
C39 Fe3 C44 125.3(4) . .
C42 Fe3 C35 151.6(5) . .
C43 Fe3 C35 112.9(5) . .
C39 Fe3 C35 40.8(4) . .
C44 Fe3 C35 103.4(4) . .
C42 Fe3 C36 165.7(4) . .
C43 Fe3 C36 148.5(4) . .
C39 Fe3 C36 69.7(4) . .
C44 Fe3 C36 114.9(4) . .
C35 Fe3 C36 42.6(4) . .
C42 Fe3 C40 67.9(5) . .
C43 Fe3 C40 71.3(5) . .
C39 Fe3 C40 162.8(4) . .
C44 Fe3 C40 41.2(4) . .
C35 Fe3 C40 124.2(4) . .
C36 Fe3 C40 104.5(5) . .
C42 Fe3 C41 39.3(5) . .
C43 Fe3 C41 70.8(5) . .
C39 Fe3 C41 154.5(5) . .
C44 Fe3 C41 68.8(4) . .
C35 Fe3 C41 164.5(5) . .
C36 Fe3 C41 127.2(5) . .
C40 Fe3 C41 41.3(4) . .
C42 Fe3 C37 131.9(5) . .
C43 Fe3 C37 168.2(5) . .
C39 Fe3 C37 68.4(4) . .
C44 Fe3 C37 150.0(5) . .
C35 Fe3 C37 68.8(4) . .
C36 Fe3 C37 39.8(4) . .
C40 Fe3 C37 118.1(5) . .
C41 Fe3 C37 110.9(5) . .
C42 Fe3 C38 111.2(4) . .
C43 Fe3 C38 127.4(5) . .
C39 Fe3 C38 41.4(4) . .
C44 Fe3 C38 165.2(4) . .
C35 Fe3 C38 70.0(4) . .
C36 Fe3 C38 69.8(4) . .
C40 Fe3 C38 153.3(4) . .
C41 Fe3 C38 120.6(4) . .
C37 Fe3 C38 41.2(5) . .
C13 N1 C11 115.5(8) . .
C13 N1 Pd1 126.4(7) . .
C11 N1 Pd1 117.9(6) . .
C30 N2 C28 114.9(8) . .
C30 N2 Pd2 126.2(6) . .
C28 N2 Pd2 118.9(6) . .
C47 N3 C45 116.3(8) . .
C47 N3 Pd3 127.1(7) . .
C45 N3 Pd3 116.6(6) . .
C14 O1 C17 105.0(9) . .
C31 O2 C34 101.9(9) . .
C48 O3 C51 106.2(8) . .
C1 Pd1 N1 88.6(4) . .
C1 Pd1 Cl1 90.8(3) . .
N1 Pd1 Cl1 176.1(2) . .
C1 Pd1 Cl2 176.5(3) . .
N1 Pd1 Cl2 94.1(2) . .
Cl1 Pd1 Cl2 86.32(9) . .
C1 Pd1 Pd2 130.0(3) . .
N1 Pd1 Pd2 126.8(2) . .
Cl1 Pd1 Pd2 51.36(6) . .
Cl2 Pd1 Pd2 46.51(6) . .
C18 Pd2 N2 87.8(3) . .
C18 Pd2 Cl2 91.3(3) . .
N2 Pd2 Cl2 177.2(2) . .
C18 Pd2 Cl1 177.4(3) . .
N2 Pd2 Cl1 94.7(2) . .
Cl2 Pd2 Cl1 86.10(9) . .
C18 Pd2 Pd1 130.8(3) . .
N2 Pd2 Pd1 128.3(2) . .
Cl2 Pd2 Pd1 50.83(6) . .
Cl1 Pd2 Pd1 46.79(5) . .
C35 Pd3 N3 87.9(3) . .
C35 Pd3 Cl3 91.6(3) . .
N3 Pd3 Cl3 175.8(2) . .
C35 Pd3 Cl3 177.6(3) . 2_757
N3 Pd3 Cl3 94.5(2) . 2_757
Cl3 Pd3 Cl3 86.17(10) . 2_757
C35 Pd3 Pd3 132.1(3) . 2_757
N3 Pd3 Pd3 126.8(2) . 2_757
Cl3 Pd3 Pd3 51.29(6) . 2_757
Cl3 Pd3 Pd3 46.53(5) 2_757 2_757

loop_
_geom_bond_atom_site_label_1
_geom_bond_atom_site_label_2
_geom_bond_distance
_geom_bond_site_symmetry_2
C1 C2 1.422(15) .
C1 C5 1.451(15) .
C1 Pd1 1.951(9) .
C1 Fe1 2.022(9) .
C2 C3 1.436(16) .
C2 Fe1 2.045(9) .
C2 H2A 0.9800 .
C3 C4 1.393(17) .
C3 Fe1 2.066(11) .
C3 H3A 0.9800 .
C4 C5 1.363(15) .
C4 Fe1 2.007(10) .
C4 H4A 0.9800 .
C5 Fe1 1.994(10) .
C5 H5A 0.9800 .
C6 C7 1.380(15) .
C6 C10 1.493(16) .
C6 Fe1 2.059(9) .
C6 H6A 0.9800 .
C7 C8 1.402(17) .
C7 Fe1 2.028(10) .
C7 H7A 0.9300 .
C8 C9 1.418(17) .
C8 Fe1 2.095(10) .
C8 H8A 0.9800 .
C9 C10 1.473(16) .
C9 Fe1 2.000(11) .
C9 H9A 0.9800 .
C10 C11 1.505(16) .
C10 Fe1 1.994(10) .
C11 C12 1.527(15) .
C11 N1 1.527(12) .
C11 H11A 0.9800 .
C12 H12A 0.9600 .
C12 H12B 0.9600 .
C12 H12C 0.9600 .
C13 N1 1.252(13) .
C13 C14 1.481(15) .
C13 H13A 0.9300 .
C14 O1 1.309(12) .
C14 C15 1.326(14) .
C15 C16 1.373(15) .
C15 H15A 0.9300 .
C16 C17 1.299(16) .
C16 H16A 0.9299 .
C17 O1 1.399(14) .
C17 H17A 0.9300 .
C18 C19 1.397(13) .
C18 C22 1.454(13) .
C18 Pd2 1.947(8) .
C18 Fe2 2.027(9) .
C19 C20 1.442(15) .
C19 Fe2 2.022(10) .
C19 H19A 0.9800 .
C20 C21 1.491(17) .
C20 Fe2 2.047(11) .
C20 H20A 0.9800 .
C21 C22 1.409(13) .
C21 Fe2 2.076(11) .
C21 H21A 0.9800 .
C22 Fe2 2.092(10) .
C22 H22A 0.9800 .
C23 C27 1.348(14) .
C23 C24 1.377(15) .
C23 Fe2 1.998(10) .
C23 H23A 0.9800 .
C24 C25 1.429(16) .
C24 Fe2 2.009(11) .
C24 H24A 0.9300 .
C25 C26 1.349(17) .
C25 Fe2 2.057(11) .
C25 H25A 0.9800 .
C26 C27 1.443(15) .
C26 Fe2 2.023(11) .
C26 H26A 0.9800 .
C27 C28 1.494(14) .
C27 Fe2 2.034(11) .
C28 N2 1.471(12) .
C28 C29 1.609(13) .
C28 H28A 0.9800 .
C29 H29A 0.9600 .
C29 H29B 0.9600 .
C29 H29C 0.9600 .
C30 N2 1.299(12) .
C30 C31 1.439(14) .
C30 H30A 0.9300 .
C31 O2 1.296(12) .
C31 C32 1.358(15) .
C32 C33 1.389(14) .
C32 H32A 0.9300 .
C33 C34 1.261(18) .
C33 H34A 0.9300 .
C34 O2 1.421(14) .
C34 H33A 0.9300 .
C35 C39 1.405(14) .
C35 C36 1.472(14) .
C35 Pd3 1.945(9) .
C35 Fe3 2.021(10) .
C36 C37 1.390(15) .
C36 Fe3 2.028(11) .
C36 H36A 0.9800 .
C37 C38 1.462(17) .
C37 Fe3 2.057(11) .
C37 H37A 0.9800 .
C38 C39 1.453(12) .
C38 Fe3 2.092(11) .
C38 H38A 0.9800 .
C39 Fe3 2.010(10) .
C39 H39A 0.9800 .
C40 C44 1.427(15) .
C40 C41 1.439(16) .
C40 Fe3 2.037(10) .
C40 H40A 0.9800 .
C41 C42 1.363(16) .
C41 Fe3 2.046(11) .
C41 H41A 0.9800 .
C42 C43 1.451(16) .
C42 Fe3 2.000(12) .
C42 H42A 0.9800 .
C43 C44 1.433(16) .
C43 Fe3 2.003(11) .
C43 H43A 0.9800 .
C44 C45 1.544(14) .
C44 Fe3 2.016(10) .
C45 N3 1.501(13) .
C45 C46 1.528(16) .
C45 H45A 0.9800 .
C46 H46A 0.9600 .
C46 H46B 0.9600 .
C46 H46C 0.9600 .
C47 N3 1.246(12) .
C47 C48 1.395(15) .
C47 H47A 0.9300 .
C48 O3 1.304(13) .
C48 C49 1.388(14) .
C49 C50 1.308(16) .
C49 H49A 0.9300 .
C50 C51 1.285(15) .
C50 H50A 0.9300 .
C51 O3 1.501(14) .
C51 H51A 0.9300 .
C52 Cl4 1.617(14) .
C52 Cl5 1.769(11) .
C52 H52A 0.9700 .
C52 H52B 0.9700 .
Cl1 Pd1 2.327(2) .
Cl1 Pd2 2.494(2) .
Cl2 Pd2 2.312(2) .
Cl2 Pd1 2.471(2) .
Cl3 Pd3 2.318(2) .
Cl3 Pd3 2.492(3) 2_757
N1 Pd1 2.027(7) .
N2 Pd2 2.048(8) .
N3 Pd3 2.035(7) .
Pd1 Pd2 3.1605(11) .
Pd3 Cl3 2.492(3) 2_757
Pd3 Pd3 3.1642(14) 2_757

loop_
_geom_torsion_atom_site_label_1
_geom_torsion_atom_site_label_2
_geom_torsion_atom_site_label_3
_geom_torsion_atom_site_label_4
_geom_torsion
_geom_torsion_site_symmetry_1
_geom_torsion_site_symmetry_4
C5 C1 C2 C3 -0.4(10) . .
Pd1 C1 C2 C3 -177.5(6) . .
Fe1 C1 C2 C3 -59.5(6) . .
C5 C1 C2 Fe1 59.1(6) . .
Pd1 C1 C2 Fe1 -118.0(6) . .
C1 C2 C3 C4 1.7(11) . .
Fe1 C2 C3 C4 -56.7(7) . .
C1 C2 C3 Fe1 58.4(6) . .
C2 C3 C4 C5 -2.5(12) . .
Fe1 C3 C4 C5 -59.8(7) . .
C2 C3 C4 Fe1 57.4(7) . .
C3 C4 C5 C1 2.3(12) . .
Fe1 C4 C5 C1 -59.3(6) . .
C3 C4 C5 Fe1 61.5(8) . .
C2 C1 C5 C4 -1.1(10) . .
Pd1 C1 C5 C4 175.9(7) . .
Fe1 C1 C5 C4 59.7(7) . .
C2 C1 C5 Fe1 -60.8(6) . .
Pd1 C1 C5 Fe1 116.2(7) . .
C10 C6 C7 C8 3.7(12) . .
Fe1 C6 C7 C8 60.8(8) . .
C10 C6 C7 Fe1 -57.1(6) . .
C6 C7 C8 C9 -6.5(13) . .
Fe1 C7 C8 C9 53.6(8) . .
C6 C7 C8 Fe1 -60.1(8) . .
C7 C8 C9 C10 6.2(11) . .
Fe1 C8 C9 C10 60.6(6) . .
C7 C8 C9 Fe1 -54.4(8) . .
C8 C9 C10 C6 -4.0(10) . .
Fe1 C9 C10 C6 60.1(6) . .
C8 C9 C10 C11 172.7(8) . .
Fe1 C9 C10 C11 -123.2(8) . .
C8 C9 C10 Fe1 -64.1(7) . .
C7 C6 C10 C9 0.3(10) . .
Fe1 C6 C10 C9 -58.7(6) . .
C7 C6 C10 C11 -176.2(9) . .
Fe1 C6 C10 C11 124.8(9) . .
C7 C6 C10 Fe1 59.1(7) . .
C9 C10 C11 C12 -166.8(8) . .
C6 C10 C11 C12 9.2(13) . .
Fe1 C10 C11 C12 104.5(10) . .
C9 C10 C11 N1 70.7(11) . .
C6 C10 C11 N1 -113.3(10) . .
Fe1 C10 C11 N1 -18.0(14) . .
N1 C13 C14 O1 7(2) . .
N1 C13 C14 C15 -176.0(12) . .
O1 C14 C15 C16 0.5(14) . .
C13 C14 C15 C16 -176.7(11) . .
C14 C15 C16 C17 -3.4(14) . .
C15 C16 C17 O1 4.8(13) . .
C22 C18 C19 C20 3.8(12) . .
Pd2 C18 C19 C20 177.4(7) . .
Fe2 C18 C19 C20 -58.6(8) . .
C22 C18 C19 Fe2 62.4(6) . .
Pd2 C18 C19 Fe2 -124.0(7) . .
C18 C19 C20 C21 -1.6(12) . .
Fe2 C19 C20 C21 -60.1(7) . .
C18 C19 C20 Fe2 58.5(7) . .
C19 C20 C21 C22 -1.2(12) . .
Fe2 C20 C21 C22 -60.4(7) . .
C19 C20 C21 Fe2 59.1(7) . .
C20 C21 C22 C18 3.6(11) . .
Fe2 C21 C22 C18 -54.9(7) . .
C20 C21 C22 Fe2 58.4(7) . .
C19 C18 C22 C21 -4.6(11) . .
Pd2 C18 C22 C21 -178.5(7) . .
Fe2 C18 C22 C21 56.4(7) . .
C19 C18 C22 Fe2 -61.0(7) . .
Pd2 C18 C22 Fe2 125.1(7) . .
C27 C23 C24 C25 2.3(14) . .
Fe2 C23 C24 C25 61.9(8) . .
C27 C23 C24 Fe2 -59.5(8) . .
C23 C24 C25 C26 -1.4(13) . .
Fe2 C24 C25 C26 59.3(8) . .
C23 C24 C25 Fe2 -60.7(8) . .
C24 C25 C26 C27 0.1(13) . .
Fe2 C25 C26 C27 58.3(8) . .
C24 C25 C26 Fe2 -58.2(8) . .
C24 C23 C27 C26 -2.2(12) . .
Fe2 C23 C27 C26 -60.8(7) . .
C24 C23 C27 C28 179.4(11) . .
Fe2 C23 C27 C28 120.7(13) . .
C24 C23 C27 Fe2 58.6(8) . .
C25 C26 C27 C23 1.3(12) . .
Fe2 C26 C27 C23 61.0(7) . .
C25 C26 C27 C28 180.0(10) . .
Fe2 C26 C27 C28 -120.3(9) . .
C25 C26 C27 Fe2 -59.7(8) . .
C23 C27 C28 N2 -121.9(12) . .
C26 C27 C28 N2 59.9(12) . .
Fe2 C27 C28 N2 -25.3(11) . .
C23 C27 C28 C29 -2.7(17) . .
C26 C27 C28 C29 179.0(9) . .
Fe2 C27 C28 C29 93.8(9) . .
N2 C30 C31 O2 175.6(10) . .
N2 C30 C31 C32 -8.5(19) . .
O2 C31 C32 C33 -0.9(13) . .
C30 C31 C32 C33 -176.8(11) . .
C31 C32 C33 C34 0.4(13) . .
C32 C33 C34 O2 0.1(14) . .
C39 C35 C36 C37 1.8(11) . .
Pd3 C35 C36 C37 179.4(7) . .
Fe3 C35 C36 C37 61.0(7) . .
C39 C35 C36 Fe3 -59.2(7) . .
Pd3 C35 C36 Fe3 118.4(7) . .
C35 C36 C37 C38 -1.3(12) . .
Fe3 C36 C37 C38 57.9(8) . .
C35 C36 C37 Fe3 -59.2(7) . .
C36 C37 C38 C39 0.3(12) . .
Fe3 C37 C38 C39 57.2(7) . .
C36 C37 C38 Fe3 -56.9(8) . .
C36 C35 C39 C38 -1.7(12) . .
Pd3 C35 C39 C38 -179.2(7) . .
Fe3 C35 C39 C38 -60.7(8) . .
C36 C35 C39 Fe3 59.0(6) . .
Pd3 C35 C39 Fe3 -118.5(7) . .
C37 C38 C39 C35 0.9(12) . .
Fe3 C38 C39 C35 59.4(7) . .
C37 C38 C39 Fe3 -58.5(7) . .
C44 C40 C41 C42 0.9(12) . .
Fe3 C40 C41 C42 -58.1(8) . .
C44 C40 C41 Fe3 59.0(7) . .
C40 C41 C42 C43 1.7(13) . .
Fe3 C41 C42 C43 -56.7(8) . .
C40 C41 C42 Fe3 58.4(7) . .
C41 C42 C43 C44 -3.5(12) . .
Fe3 C42 C43 C44 -62.1(7) . .
C41 C42 C43 Fe3 58.6(9) . .
C41 C40 C44 C43 -3.2(12) . .
Fe3 C40 C44 C43 56.5(7) . .
C41 C40 C44 C45 -178.7(9) . .
Fe3 C40 C44 C45 -119.0(10) . .
C41 C40 C44 Fe3 -59.7(7) . .
C42 C43 C44 C40 4.0(12) . .
Fe3 C43 C44 C40 -57.4(8) . .
C42 C43 C44 C45 179.5(9) . .
Fe3 C43 C44 C45 118.1(10) . .
C42 C43 C44 Fe3 61.4(7) . .
C40 C44 C45 N3 65.4(11) . .
C43 C44 C45 N3 -109.5(11) . .
Fe3 C44 C45 N3 -23.0(11) . .
C40 C44 C45 C46 -171.9(10) . .
C43 C44 C45 C46 13.2(14) . .
Fe3 C44 C45 C46 99.8(11) . .
N3 C47 C48 O3 7.6(17) . .
N3 C47 C48 C49 -172.3(10) . .
O3 C48 C49 C50 0.6(13) . .
C47 C48 C49 C50 -179.5(10) . .
C48 C49 C50 C51 1.3(14) . .
C49 C50 C51 O3 -2.3(14) . .
C4 C5 Fe1 C10 159.5(7) . .
C1 C5 Fe1 C10 -80.2(6) . .
C4 C5 Fe1 C9 114.4(7) . .
C1 C5 Fe1 C9 -125.3(6) . .
C1 C5 Fe1 C4 120.3(9) . .
C4 C5 Fe1 C1 -120.3(9) . .
C4 C5 Fe1 C7 53(2) . .
C1 C5 Fe1 C7 173(2) . .
C4 C5 Fe1 C2 -81.4(7) . .
C1 C5 Fe1 C2 38.9(6) . .
C4 C5 Fe1 C6 -164.4(9) . .
C1 C5 Fe1 C6 -44.0(11) . .
C4 C5 Fe1 C3 -37.2(7) . .
C1 C5 Fe1 C3 83.1(6) . .
C4 C5 Fe1 C8 76.9(8) . .
C1 C5 Fe1 C8 -162.8(6) . .
C9 C10 Fe1 C5 -85.4(7) . .
C6 C10 Fe1 C5 155.5(6) . .
C11 C10 Fe1 C5 31.7(12) . .
C6 C10 Fe1 C9 -119.1(9) . .
C11 C10 Fe1 C9 117.0(13) . .
C9 C10 Fe1 C4 -58.0(11) . .
C6 C10 Fe1 C4 -177.0(7) . .
C11 C10 Fe1 C4 59.1(14) . .
C9 C10 Fe1 C1 -128.2(7) . .
C6 C10 Fe1 C1 112.7(6) . .
C11 C10 Fe1 C1 -11.1(11) . .
C9 C10 Fe1 C7 81.6(7) . .
C6 C10 Fe1 C7 -37.5(6) . .
C11 C10 Fe1 C7 -161.3(12) . .
C9 C10 Fe1 C2 -166.3(6) . .
C6 C10 Fe1 C2 74.6(7) . .
C11 C10 Fe1 C2 -49.3(12) . .
C9 C10 Fe1 C6 119.1(9) . .
C11 C10 Fe1 C6 -123.9(12) . .
C9 C10 Fe1 C3 177.1(16) . .
C6 C10 Fe1 C3 58.0(19) . .
C11 C10 Fe1 C3 -66(2) . .
C9 C10 Fe1 C8 38.9(7) . .
C6 C10 Fe1 C8 -80.2(7) . .
C11 C10 Fe1 C8 155.9(12) . .
C8 C9 Fe1 C5 -133.2(7) . .
C10 C9 Fe1 C5 111.2(7) . .
C8 C9 Fe1 C10 115.6(10) . .
C8 C9 Fe1 C4 -92.1(8) . .
C10 C9 Fe1 C4 152.3(7) . .
C8 C9 Fe1 C1 -175.2(6) . .
C10 C9 Fe1 C1 69.2(8) . .
C8 C9 Fe1 C7 35.0(7) . .
C10 C9 Fe1 C7 -80.6(7) . .
C8 C9 Fe1 C2 160.5(15) . .
C10 C9 Fe1 C2 45(2) . .
C8 C9 Fe1 C6 76.7(7) . .
C10 C9 Fe1 C6 -38.9(6) . .
C8 C9 Fe1 C3 -62.8(13) . .
C10 C9 Fe1 C3 -178.4(9) . .
C10 C9 Fe1 C8 -115.6(10) . .
C3 C4 Fe1 C5 -119.6(9) . .
C5 C4 Fe1 C10 -40.4(11) . .
C3 C4 Fe1 C10 -160.0(8) . .
C5 C4 Fe1 C9 -81.2(7) . .
C3 C4 Fe1 C9 159.2(6) . .
C5 C4 Fe1 C1 38.3(6) . .
C3 C4 Fe1 C1 -81.3(7) . .
C5 C4 Fe1 C7 -166.5(7) . .
C3 C4 Fe1 C7 73.9(9) . .
C5 C4 Fe1 C2 82.3(7) . .
C3 C4 Fe1 C2 -37.3(6) . .
C5 C4 Fe1 C6 147.9(15) . .
C3 C4 Fe1 C6 28.3(19) . .
C5 C4 Fe1 C3 119.6(9) . .
C5 C4 Fe1 C8 -125.4(7) . .
C3 C4 Fe1 C8 114.9(7) . .
C2 C1 Fe1 C5 116.6(8) . .
Pd1 C1 Fe1 C5 -122.6(9) . .
C2 C1 Fe1 C10 -128.9(6) . .
C5 C1 Fe1 C10 114.5(6) . .
Pd1 C1 Fe1 C10 -8.1(7) . .
C2 C1 Fe1 C9 -170.0(6) . .
C5 C1 Fe1 C9 73.5(7) . .
Pd1 C1 Fe1 C9 -49.2(9) . .
C2 C1 Fe1 C4 80.4(6) . .
C5 C1 Fe1 C4 -36.2(6) . .
Pd1 C1 Fe1 C4 -158.8(8) . .
C2 C1 Fe1 C7 -60.5(10) . .
C5 C1 Fe1 C7 -177.0(8) . .
Pd1 C1 Fe1 C7 60.3(12) . .
C5 C1 Fe1 C2 -116.6(8) . .
Pd1 C1 Fe1 C2 120.8(9) . .
C2 C1 Fe1 C6 -85.0(6) . .
C5 C1 Fe1 C6 158.5(6) . .
Pd1 C1 Fe1 C6 35.8(8) . .
C2 C1 Fe1 C3 37.5(6) . .
C5 C1 Fe1 C3 -79.0(6) . .
Pd1 C1 Fe1 C3 158.3(8) . .
C2 C1 Fe1 C8 178.0(15) . .
C5 C1 Fe1 C8 61.5(17) . .
Pd1 C1 Fe1 C8 -61.2(18) . .
C6 C7 Fe1 C5 152.7(18) . .
C8 C7 Fe1 C5 30(2) . .
C6 C7 Fe1 C10 40.9(7) . .
C8 C7 Fe1 C10 -82.2(7) . .
C6 C7 Fe1 C9 87.6(8) . .
C8 C7 Fe1 C9 -35.6(7) . .
C6 C7 Fe1 C4 -164.1(7) . .
C8 C7 Fe1 C4 72.8(9) . .
C6 C7 Fe1 C1 -36.4(13) . .
C8 C7 Fe1 C1 -159.5(8) . .
C6 C7 Fe1 C2 -77.4(8) . .
C8 C7 Fe1 C2 159.5(6) . .
C8 C7 Fe1 C6 -123.1(10) . .
C6 C7 Fe1 C3 -122.4(8) . .
C8 C7 Fe1 C3 114.5(7) . .
C6 C7 Fe1 C8 123.1(10) . .
C1 C2 Fe1 C5 -40.2(6) . .
C3 C2 Fe1 C5 79.4(7) . .
C1 C2 Fe1 C10 67.0(7) . .
C3 C2 Fe1 C10 -173.3(7) . .
C1 C2 Fe1 C9 31.1(19) . .
C3 C2 Fe1 C9 150.8(16) . .
C1 C2 Fe1 C4 -83.2(6) . .
C3 C2 Fe1 C4 36.5(7) . .
C3 C2 Fe1 C1 119.7(8) . .
C1 C2 Fe1 C7 150.1(6) . .
C3 C2 Fe1 C7 -90.2(7) . .
C1 C2 Fe1 C6 110.1(6) . .
C3 C2 Fe1 C6 -130.2(7) . .
C1 C2 Fe1 C3 -119.7(8) . .
C1 C2 Fe1 C8 -178.8(9) . .
C3 C2 Fe1 C8 -59.1(12) . .
C7 C6 Fe1 C5 -168.0(9) . .
C10 C6 Fe1 C5 -51.0(11) . .
C7 C6 Fe1 C10 -117.0(9) . .
C7 C6 Fe1 C9 -78.1(8) . .
C10 C6 Fe1 C9 38.9(6) . .
C7 C6 Fe1 C4 57.1(19) . .
C10 C6 Fe1 C4 174.1(15) . .
C7 C6 Fe1 C1 161.0(7) . .
C10 C6 Fe1 C1 -82.0(6) . .
C10 C6 Fe1 C7 117.0(9) . .
C7 C6 Fe1 C2 118.5(8) . .
C10 C6 Fe1 C2 -124.5(6) . .
C7 C6 Fe1 C3 79.6(9) . .
C10 C6 Fe1 C3 -163.4(6) . .
C7 C6 Fe1 C8 -35.2(8) . .
C10 C6 Fe1 C8 81.8(6) . .
C4 C3 Fe1 C5 37.1(6) . .
C2 C3 Fe1 C5 -83.3(7) . .
C4 C3 Fe1 C10 141.5(16) . .
C2 C3 Fe1 C10 21(2) . .
C4 C3 Fe1 C9 -42.7(13) . .
C2 C3 Fe1 C9 -163.2(9) . .
C2 C3 Fe1 C4 -120.4(9) . .
C4 C3 Fe1 C1 82.9(7) . .
C2 C3 Fe1 C1 -37.6(6) . .
C4 C3 Fe1 C7 -129.2(7) . .
C2 C3 Fe1 C7 110.3(7) . .
C4 C3 Fe1 C2 120.4(9) . .
C4 C3 Fe1 C6 -171.7(6) . .
C2 C3 Fe1 C6 67.9(8) . .
C4 C3 Fe1 C8 -85.8(8) . .
C2 C3 Fe1 C8 153.8(7) . .
C7 C8 Fe1 C5 -172.0(7) . .
C9 C8 Fe1 C5 64.8(9) . .
C7 C8 Fe1 C10 81.6(7) . .
C9 C8 Fe1 C10 -41.6(7) . .
C7 C8 Fe1 C9 123.2(10) . .
C7 C8 Fe1 C4 -129.8(7) . .
C9 C8 Fe1 C4 107.0(8) . .
C7 C8 Fe1 C1 138.4(15) . .
C9 C8 Fe1 C1 15.2(19) . .
C9 C8 Fe1 C7 -123.2(10) . .
C7 C8 Fe1 C2 -44.5(12) . .
C9 C8 Fe1 C2 -167.7(9) . .
C7 C8 Fe1 C6 35.0(7) . .
C9 C8 Fe1 C6 -88.2(8) . .
C7 C8 Fe1 C3 -86.2(8) . .
C9 C8 Fe1 C3 150.6(7) . .
C27 C23 Fe2 C24 123.2(10) . .
C27 C23 Fe2 C19 -113.4(7) . .
C24 C23 Fe2 C19 123.4(7) . .
C27 C23 Fe2 C26 41.6(7) . .
C24 C23 Fe2 C26 -81.6(8) . .
C27 C23 Fe2 C18 -72.1(8) . .
C24 C23 Fe2 C18 164.7(6) . .
C24 C23 Fe2 C27 -123.2(10) . .
C27 C23 Fe2 C20 -154.5(7) . .
C24 C23 Fe2 C20 82.3(8) . .
C27 C23 Fe2 C25 83.8(8) . .
C24 C23 Fe2 C25 -39.4(7) . .
C27 C23 Fe2 C21 179.5(14) . .
C24 C23 Fe2 C21 56.3(18) . .
C27 C23 Fe2 C22 -45.1(13) . .
C24 C23 Fe2 C22 -168.2(9) . .
C25 C24 Fe2 C23 -117.0(10) . .
C23 C24 Fe2 C19 -73.0(8) . .
C25 C24 Fe2 C19 170.0(7) . .
C23 C24 Fe2 C26 79.9(7) . .
C25 C24 Fe2 C26 -37.1(7) . .
C23 C24 Fe2 C18 -32.8(13) . .
C25 C24 Fe2 C18 -149.8(9) . .
C23 C24 Fe2 C27 34.6(7) . .
C25 C24 Fe2 C27 -82.4(7) . .
C23 C24 Fe2 C20 -117.5(7) . .
C25 C24 Fe2 C20 125.5(7) . .
C23 C24 Fe2 C25 117.0(10) . .
C23 C24 Fe2 C21 -161.7(7) . .
C25 C24 Fe2 C21 81.3(9) . .
C23 C24 Fe2 C22 161.2(14) . .
C25 C24 Fe2 C22 44(2) . .
C18 C19 Fe2 C23 114.8(6) . .
C20 C19 Fe2 C23 -123.5(7) . .
C18 C19 Fe2 C24 154.4(6) . .
C20 C19 Fe2 C24 -83.9(8) . .
C18 C19 Fe2 C26 50.9(12) . .
C20 C19 Fe2 C26 172.7(10) . .
C20 C19 Fe2 C18 121.8(9) . .
C18 C19 Fe2 C27 74.8(6) . .
C20 C19 Fe2 C27 -163.4(6) . .
C18 C19 Fe2 C20 -121.8(9) . .
C18 C19 Fe2 C25 175.8(13) . .
C20 C19 Fe2 C25 -62.4(17) . .
C18 C19 Fe2 C21 -82.0(6) . .
C20 C19 Fe2 C21 39.8(6) . .
C18 C19 Fe2 C22 -39.5(5) . .
C20 C19 Fe2 C22 82.3(7) . .
C25 C26 Fe2 C23 83.6(7) . .
C27 C26 Fe2 C23 -39.0(6) . .
C25 C26 Fe2 C24 39.5(7) . .
C27 C26 Fe2 C24 -83.1(6) . .
C25 C26 Fe2 C19 155.8(10) . .
C27 C26 Fe2 C19 33.3(13) . .
C25 C26 Fe2 C18 -168.3(6) . .
C27 C26 Fe2 C18 69.1(7) . .
C25 C26 Fe2 C27 122.6(9) . .
C25 C26 Fe2 C20 -41.4(19) . .
C27 C26 Fe2 C20 -164.0(14) . .
C27 C26 Fe2 C25 -122.6(9) . .
C25 C26 Fe2 C21 -82.3(8) . .
C27 C26 Fe2 C21 155.1(6) . .
C25 C26 Fe2 C22 -123.8(7) . .
C27 C26 Fe2 C22 113.6(6) . .
C19 C18 Fe2 C23 -80.5(7) . .
C22 C18 Fe2 C23 162.7(6) . .
Pd2 C18 Fe2 C23 42.2(7) . .
C19 C18 Fe2 C24 -57.3(12) . .
C22 C18 Fe2 C24 -174.2(9) . .
Pd2 C18 Fe2 C24 65.3(12) . .
C22 C18 Fe2 C19 -116.9(8) . .
Pd2 C18 Fe2 C19 122.6(9) . .
C19 C18 Fe2 C26 -157.2(6) . .
C22 C18 Fe2 C26 86.0(6) . .
Pd2 C18 Fe2 C26 -34.5(8) . .
C19 C18 Fe2 C27 -118.0(6) . .
C22 C18 Fe2 C27 125.1(6) . .
Pd2 C18 Fe2 C27 4.6(7) . .
C19 C18 Fe2 C20 36.9(6) . .
C22 C18 Fe2 C20 -80.0(6) . .
Pd2 C18 Fe2 C20 159.5(7) . .
C19 C18 Fe2 C25 -176.6(11) . .
C22 C18 Fe2 C25 66.5(12) . .
Pd2 C18 Fe2 C25 -54.0(14) . .
C19 C18 Fe2 C21 82.2(6) . .
C22 C18 Fe2 C21 -34.7(6) . .
Pd2 C18 Fe2 C21 -155.2(7) . .
C19 C18 Fe2 C22 116.9(8) . .
Pd2 C18 Fe2 C22 -120.5(8) . .
C26 C27 Fe2 C23 114.2(9) . .
C28 C27 Fe2 C23 -132.0(12) . .
C23 C27 Fe2 C24 -35.6(7) . .
C26 C27 Fe2 C24 78.7(7) . .
C28 C27 Fe2 C24 -167.6(10) . .
C23 C27 Fe2 C19 80.9(8) . .
C26 C27 Fe2 C19 -164.8(6) . .
C28 C27 Fe2 C19 -51.1(9) . .
C23 C27 Fe2 C26 -114.2(9) . .
C28 C27 Fe2 C26 113.7(10) . .
C23 C27 Fe2 C18 120.4(7) . .
C26 C27 Fe2 C18 -125.4(6) . .
C28 C27 Fe2 C18 -11.7(9) . .
C23 C27 Fe2 C20 55.5(13) . .
C26 C27 Fe2 C20 169.7(9) . .
C28 C27 Fe2 C20 -76.6(13) . .
C23 C27 Fe2 C25 -79.9(7) . .
C26 C27 Fe2 C25 34.3(6) . .
C28 C27 Fe2 C25 148.0(10) . .
C23 C27 Fe2 C21 -179.6(11) . .
C26 C27 Fe2 C21 -65.4(13) . .
C28 C27 Fe2 C21 48.3(16) . .
C23 C27 Fe2 C22 159.2(7) . .
C26 C27 Fe2 C22 -86.6(7) . .
C28 C27 Fe2 C22 27.2(10) . .
C19 C20 Fe2 C23 73.8(7) . .
C21 C20 Fe2 C23 -169.0(6) . .
C19 C20 Fe2 C24 116.7(7) . .
C21 C20 Fe2 C24 -126.1(6) . .
C21 C20 Fe2 C19 117.2(9) . .
C19 C20 Fe2 C26 -168.9(14) . .
C21 C20 Fe2 C26 -51.7(18) . .
C19 C20 Fe2 C18 -35.9(6) . .
C21 C20 Fe2 C18 81.3(6) . .
C19 C20 Fe2 C27 35.7(13) . .
C21 C20 Fe2 C27 152.9(9) . .
C19 C20 Fe2 C25 159.5(6) . .
C21 C20 Fe2 C25 -83.3(7) . .
C19 C20 Fe2 C21 -117.2(9) . .
C19 C20 Fe2 C22 -80.2(6) . .
C21 C20 Fe2 C22 37.0(5) . .
C26 C25 Fe2 C23 -79.1(7) . .
C24 C25 Fe2 C23 38.5(7) . .
C26 C25 Fe2 C24 -117.6(10) . .
C26 C25 Fe2 C19 -145.6(13) . .
C24 C25 Fe2 C19 -28.0(18) . .
C24 C25 Fe2 C26 117.6(10) . .
C26 C25 Fe2 C18 27.2(15) . .
C24 C25 Fe2 C18 144.8(10) . .
C26 C25 Fe2 C27 -36.9(7) . .
C24 C25 Fe2 C27 80.7(7) . .
C26 C25 Fe2 C20 166.2(7) . .
C24 C25 Fe2 C20 -76.2(8) . .
C26 C25 Fe2 C21 119.4(7) . .
C24 C25 Fe2 C21 -123.0(7) . .
C26 C25 Fe2 C22 76.1(8) . .
C24 C25 Fe2 C22 -166.3(6) . .
C22 C21 Fe2 C23 151.5(14) . .
C20 C21 Fe2 C23 33.2(18) . .
C22 C21 Fe2 C24 -165.0(6) . .
C20 C21 Fe2 C24 76.7(8) . .
C22 C21 Fe2 C19 79.4(6) . .
C20 C21 Fe2 C19 -39.0(6) . .
C22 C21 Fe2 C26 -77.7(7) . .
C20 C21 Fe2 C26 163.9(6) . .
C22 C21 Fe2 C18 36.1(6) . .
C20 C21 Fe2 C18 -82.2(6) . .
C22 C21 Fe2 C27 -29.3(15) . .
C20 C21 Fe2 C27 -147.6(11) . .
C22 C21 Fe2 C20 118.3(9) . .
C22 C21 Fe2 C25 -120.0(7) . .
C20 C21 Fe2 C25 121.7(7) . .
C20 C21 Fe2 C22 -118.3(9) . .
C21 C22 Fe2 C23 -161.1(10) . .
C18 C22 Fe2 C23 -38.0(12) . .
C21 C22 Fe2 C24 47.7(19) . .
C18 C22 Fe2 C24 170.8(15) . .
C21 C22 Fe2 C19 -84.5(7) . .
C18 C22 Fe2 C19 38.6(5) . .
C21 C22 Fe2 C26 122.7(7) . .
C18 C22 Fe2 C26 -114.1(6) . .
C21 C22 Fe2 C18 -123.1(8) . .
C21 C22 Fe2 C27 167.7(7) . .
C18 C22 Fe2 C27 -69.1(6) . .
C21 C22 Fe2 C20 -39.6(7) . .
C18 C22 Fe2 C20 83.5(6) . .
C21 C22 Fe2 C25 82.5(8) . .
C18 C22 Fe2 C25 -154.3(6) . .
C18 C22 Fe2 C21 123.1(8) . .
C41 C42 Fe3 C43 -124.4(9) . .
C41 C42 Fe3 C39 158.1(6) . .
C43 C42 Fe3 C39 -77.5(7) . .
C41 C42 Fe3 C44 -83.0(7) . .
C43 C42 Fe3 C44 41.4(7) . .
C41 C42 Fe3 C35 -160.1(8) . .
C43 C42 Fe3 C35 -35.7(11) . .
C41 C42 Fe3 C36 21.8(19) . .
C43 C42 Fe3 C36 146.2(15) . .
C41 C42 Fe3 C40 -38.3(6) . .
C43 C42 Fe3 C40 86.0(7) . .
C43 C42 Fe3 C41 124.4(9) . .
C41 C42 Fe3 C37 70.2(9) . .
C43 C42 Fe3 C37 -165.4(7) . .
C41 C42 Fe3 C38 112.9(7) . .
C43 C42 Fe3 C38 -122.7(7) . .
C44 C43 Fe3 C42 113.0(10) . .
C44 C43 Fe3 C39 -126.9(7) . .
C42 C43 Fe3 C39 120.1(7) . .
C42 C43 Fe3 C44 -113.0(10) . .
C44 C43 Fe3 C35 -84.5(7) . .
C42 C43 Fe3 C35 162.5(6) . .
C44 C43 Fe3 C36 -51.8(12) . .
C42 C43 Fe3 C36 -164.8(7) . .
C44 C43 Fe3 C40 35.6(6) . .
C42 C43 Fe3 C40 -77.4(7) . .
C44 C43 Fe3 C41 79.3(7) . .
C42 C43 Fe3 C41 -33.6(7) . .
C42 C43 Fe3 C37 67(3) . .
C44 C43 Fe3 C38 -166.2(6) . .
C42 C43 Fe3 C38 80.8(8) . .
C35 C39 Fe3 C42 151.0(6) . .
C38 C39 Fe3 C42 -87.5(8) . .
C35 C39 Fe3 C43 108.0(6) . .
C38 C39 Fe3 C43 -130.5(7) . .
C35 C39 Fe3 C44 67.2(8) . .
C38 C39 Fe3 C44 -171.2(7) . .
C38 C39 Fe3 C35 121.6(9) . .
C35 C39 Fe3 C36 -39.5(6) . .
C38 C39 Fe3 C36 82.1(7) . .
C35 C39 Fe3 C40 33.4(18) . .
C38 C39 Fe3 C40 155.0(15) . .
C35 C39 Fe3 C41 -175.6(9) . .
C38 C39 Fe3 C41 -54.0(13) . .
C35 C39 Fe3 C37 -82.2(6) . .
C38 C39 Fe3 C37 39.4(7) . .
C35 C39 Fe3 C38 -121.6(9) . .
C40 C44 Fe3 C42 81.1(8) . .
C43 C44 Fe3 C42 -42.1(7) . .
C45 C44 Fe3 C42 -160.3(10) . .
C40 C44 Fe3 C43 123.2(10) . .
C45 C44 Fe3 C43 -118.2(12) . .
C40 C44 Fe3 C39 -165.5(7) . .
C43 C44 Fe3 C39 71.2(8) . .
C45 C44 Fe3 C39 -47.0(11) . .
C40 C44 Fe3 C35 -127.3(7) . .
C43 C44 Fe3 C35 109.5(7) . .
C45 C44 Fe3 C35 -8.7(10) . .
C40 C44 Fe3 C36 -83.7(8) . .
C43 C44 Fe3 C36 153.1(7) . .
C45 C44 Fe3 C36 34.9(10) . .
C43 C44 Fe3 C40 -123.2(10) . .
C45 C44 Fe3 C40 118.6(12) . .
C40 C44 Fe3 C41 38.7(7) . .
C43 C44 Fe3 C41 -84.5(8) . .
C45 C44 Fe3 C41 157.3(10) . .
C40 C44 Fe3 C37 -56.7(11) . .
C43 C44 Fe3 C37 -179.9(9) . .
C45 C44 Fe3 C37 61.9(13) . .
C40 C44 Fe3 C38 171.1(16) . .
C43 C44 Fe3 C38 48(2) . .
C45 C44 Fe3 C38 -70(2) . .
C39 C35 Fe3 C42 -61.0(10) . .
C36 C35 Fe3 C42 -179.3(8) . .
Pd3 C35 Fe3 C42 60.7(11) . .
C39 C35 Fe3 C43 -86.3(6) . .
C36 C35 Fe3 C43 155.4(6) . .
Pd3 C35 Fe3 C43 35.4(8) . .
C36 C35 Fe3 C39 -118.3(7) . .
Pd3 C35 Fe3 C39 121.8(9) . .
C39 C35 Fe3 C44 -129.3(6) . .
C36 C35 Fe3 C44 112.4(6) . .
Pd3 C35 Fe3 C44 -7.5(7) . .
C39 C35 Fe3 C36 118.3(7) . .
Pd3 C35 Fe3 C36 -119.9(8) . .
C39 C35 Fe3 C40 -168.7(6) . .
C36 C35 Fe3 C40 73.0(7) . .
Pd3 C35 Fe3 C40 -46.9(8) . .
C39 C35 Fe3 C41 172.9(14) . .
C36 C35 Fe3 C41 54.6(17) . .
Pd3 C35 Fe3 C41 -65.3(18) . .
C39 C35 Fe3 C37 81.0(6) . .
C36 C35 Fe3 C37 -37.3(6) . .
Pd3 C35 Fe3 C37 -157.2(8) . .
C39 C35 Fe3 C38 36.9(6) . .
C36 C35 Fe3 C38 -81.4(6) . .
Pd3 C35 Fe3 C38 158.6(8) . .
C37 C36 Fe3 C42 60.6(18) . .
C35 C36 Fe3 C42 178.7(15) . .
C37 C36 Fe3 C43 -165.5(9) . .
C35 C36 Fe3 C43 -47.4(10) . .
C37 C36 Fe3 C39 -80.3(7) . .
C35 C36 Fe3 C39 37.8(5) . .
C37 C36 Fe3 C44 159.3(7) . .
C35 C36 Fe3 C44 -82.6(6) . .
C37 C36 Fe3 C35 -118.1(8) . .
C37 C36 Fe3 C40 116.7(7) . .
C35 C36 Fe3 C40 -125.2(5) . .
C37 C36 Fe3 C41 77.8(8) . .
C35 C36 Fe3 C41 -164.1(5) . .
C35 C36 Fe3 C37 118.1(8) . .
C37 C36 Fe3 C38 -35.9(6) . .
C35 C36 Fe3 C38 82.2(5) . .
C44 C40 Fe3 C42 -81.4(8) . .
C41 C40 Fe3 C42 36.6(7) . .
C44 C40 Fe3 C43 -36.0(7) . .
C41 C40 Fe3 C43 81.9(7) . .
C44 C40 Fe3 C39 43.6(19) . .
C41 C40 Fe3 C39 161.6(15) . .
C41 C40 Fe3 C44 118.0(10) . .
C44 C40 Fe3 C35 69.4(8) . .
C41 C40 Fe3 C35 -172.6(6) . .
C44 C40 Fe3 C36 111.4(7) . .
C41 C40 Fe3 C36 -130.6(7) . .
C44 C40 Fe3 C41 -118.0(10) . .
C44 C40 Fe3 C37 151.8(7) . .
C41 C40 Fe3 C37 -90.3(8) . .
C44 C40 Fe3 C38 -175.0(10) . .
C41 C40 Fe3 C38 -57.0(13) . .
C40 C41 Fe3 C42 -119.4(9) . .
C42 C41 Fe3 C43 36.2(6) . .
C40 C41 Fe3 C43 -83.2(7) . .
C42 C41 Fe3 C39 -48.1(13) . .
C40 C41 Fe3 C39 -167.5(9) . .
C42 C41 Fe3 C44 80.8(7) . .
C40 C41 Fe3 C44 -38.6(7) . .
C42 C41 Fe3 C35 142.7(14) . .
C40 C41 Fe3 C35 23.3(19) . .
C42 C41 Fe3 C36 -173.4(6) . .
C40 C41 Fe3 C36 67.2(8) . .
C42 C41 Fe3 C40 119.4(9) . .
C42 C41 Fe3 C37 -131.4(7) . .
C40 C41 Fe3 C37 109.2(7) . .
C42 C41 Fe3 C38 -86.6(8) . .
C40 C41 Fe3 C38 154.0(7) . .
C36 C37 Fe3 C42 -163.2(6) . .
C38 C37 Fe3 C42 73.4(8) . .
C36 C37 Fe3 C43 140(2) . .
C38 C37 Fe3 C43 17(3) . .
C36 C37 Fe3 C39 83.8(7) . .
C38 C37 Fe3 C39 -39.6(6) . .
C36 C37 Fe3 C44 -40.0(12) . .
C38 C37 Fe3 C44 -163.3(8) . .
C36 C37 Fe3 C35 39.8(6) . .
C38 C37 Fe3 C35 -83.5(6) . .
C38 C37 Fe3 C36 -123.3(9) . .
C36 C37 Fe3 C40 -78.6(8) . .
C38 C37 Fe3 C40 158.0(6) . .
C36 C37 Fe3 C41 -123.6(7) . .
C38 C37 Fe3 C41 113.1(6) . .
C36 C37 Fe3 C38 123.3(9) . .
C39 C38 Fe3 C42 113.4(7) . .
C37 C38 Fe3 C42 -130.0(6) . .
C39 C38 Fe3 C43 67.7(9) . .
C37 C38 Fe3 C43 -175.7(7) . .
C37 C38 Fe3 C39 116.6(9) . .
C39 C38 Fe3 C44 29(2) . .
C37 C38 Fe3 C44 145.9(17) . .
C39 C38 Fe3 C35 -36.3(7) . .
C37 C38 Fe3 C35 80.3(6) . .
C39 C38 Fe3 C36 -81.8(7) . .
C37 C38 Fe3 C36 34.7(6) . .
C39 C38 Fe3 C40 -163.8(10) . .
C37 C38 Fe3 C40 -47.3(13) . .
C39 C38 Fe3 C41 156.1(7) . .
C37 C38 Fe3 C41 -87.3(8) . .
C39 C38 Fe3 C37 -116.6(9) . .
C14 C13 N1 C11 -178.1(10) . .
C14 C13 N1 Pd1 -3.7(16) . .
C10 C11 N1 C13 -110.1(11) . .
C12 C11 N1 C13 122.5(10) . .
C10 C11 N1 Pd1 75.0(10) . .
C12 C11 N1 Pd1 -52.4(10) . .
C31 C30 N2 C28 176.6(9) . .
C31 C30 N2 Pd2 -6.1(15) . .
C27 C28 N2 C30 -100.1(10) . .
C29 C28 N2 C30 140.2(9) . .
C27 C28 N2 Pd2 82.4(8) . .
C29 C28 N2 Pd2 -37.2(10) . .
C48 C47 N3 C45 177.4(9) . .
C48 C47 N3 Pd3 -4.2(15) . .
C46 C45 N3 C47 133.1(9) . .
C44 C45 N3 C47 -101.5(9) . .
C46 C45 N3 Pd3 -45.5(9) . .
C44 C45 N3 Pd3 79.9(8) . .
C15 C14 O1 C17 2.3(13) . .
C13 C14 O1 C17 179.1(11) . .
C16 C17 O1 C14 -4.2(12) . .
C32 C31 O2 C34 0.9(11) . .
C30 C31 O2 C34 177.7(9) . .
C33 C34 O2 C31 -0.6(13) . .
C49 C48 O3 C51 -1.9(11) . .
C47 C48 O3 C51 178.2(10) . .
C50 C51 O3 C48 2.5(12) . .
C2 C1 Pd1 N1 127.8(8) . .
C5 C1 Pd1 N1 -48.6(8) . .
Fe1 C1 Pd1 N1 38.6(6) . .
C2 C1 Pd1 Cl1 -48.3(7) . .
C5 C1 Pd1 Cl1 135.3(8) . .
Fe1 C1 Pd1 Cl1 -137.5(6) . .
C2 C1 Pd1 Pd2 -11.8(9) . .
C5 C1 Pd1 Pd2 171.7(6) . .
Fe1 C1 Pd1 Pd2 -101.0(6) . .
C13 N1 Pd1 C1 104.2(9) . .
C11 N1 Pd1 C1 -81.6(7) . .
C13 N1 Pd1 Cl2 -78.0(9) . .
C11 N1 Pd1 Cl2 96.3(7) . .
C13 N1 Pd1 Pd2 -114.1(8) . .
C11 N1 Pd1 Pd2 60.1(7) . .
Pd2 Cl1 Pd1 C1 144.3(3) . .
Pd2 Cl1 Pd1 Cl2 -33.75(7) . .
Pd2 Cl2 Pd1 N1 -139.4(2) . .
Pd2 Cl2 Pd1 Cl1 36.74(8) . .
C19 C18 Pd2 N2 117.7(9) . .
C22 C18 Pd2 N2 -69.7(8) . .
Fe2 C18 Pd2 N2 24.4(6) . .
C19 C18 Pd2 Cl2 -59.6(8) . .
C22 C18 Pd2 Cl2 113.0(8) . .
Fe2 C18 Pd2 Cl2 -152.9(5) . .
C19 C18 Pd2 Pd1 -24.1(10) . .
C22 C18 Pd2 Pd1 148.5(6) . .
Fe2 C18 Pd2 Pd1 -117.4(5) . .
C30 N2 Pd2 C18 106.6(9) . .
C28 N2 Pd2 C18 -76.3(7) . .
C30 N2 Pd2 Cl1 -74.1(8) . .
C28 N2 Pd2 Cl1 103.0(6) . .
C30 N2 Pd2 Pd1 -110.0(8) . .
C28 N2 Pd2 Pd1 67.1(7) . .
Pd1 Cl2 Pd2 C18 145.4(3) . .
Pd1 Cl2 Pd2 Cl1 -33.94(7) . .
Pd1 Cl1 Pd2 N2 -140.9(2) . .
Pd1 Cl1 Pd2 Cl2 36.43(9) . .
C1 Pd1 Pd2 C18 131.8(5) . .
N1 Pd1 Pd2 C18 5.7(5) . .
Cl1 Pd1 Pd2 C18 -178.7(4) . .
Cl2 Pd1 Pd2 C18 -48.5(4) . .
C1 Pd1 Pd2 N2 3.7(4) . .
N1 Pd1 Pd2 N2 -122.4(4) . .
Cl1 Pd1 Pd2 N2 53.2(3) . .
Cl2 Pd1 Pd2 N2 -176.6(3) . .
C1 Pd1 Pd2 Cl2 -179.7(3) . .
N1 Pd1 Pd2 Cl2 54.2(3) . .
Cl1 Pd1 Pd2 Cl2 -130.17(12) . .
C1 Pd1 Pd2 Cl1 -49.6(3) . .
N1 Pd1 Pd2 Cl1 -175.6(3) . .
Cl2 Pd1 Pd2 Cl1 130.17(12) . .
C39 C35 Pd3 N3 126.9(9) . .
C36 C35 Pd3 N3 -50.2(8) . .
Fe3 C35 Pd3 N3 37.7(6) . .
C39 C35 Pd3 Cl3 -48.9(9) . .
C36 C35 Pd3 Cl3 134.0(8) . .
Fe3 C35 Pd3 Cl3 -138.1(6) . .
C39 C35 Pd3 Pd3 -13.9(11) . 2_757
C36 C35 Pd3 Pd3 169.0(6) . 2_757
Fe3 C35 Pd3 Pd3 -103.1(5) . 2_757
C47 N3 Pd3 C35 99.1(9) . .
C45 N3 Pd3 C35 -82.5(7) . .
C47 N3 Pd3 Cl3 -80.3(8) . 2_757
C45 N3 Pd3 Cl3 98.1(6) . 2_757
C47 N3 Pd3 Pd3 -116.8(8) . 2_757
C45 N3 Pd3 Pd3 61.6(7) . 2_757
Pd3 Cl3 Pd3 C35 146.9(3) 2_757 .
Pd3 Cl3 Pd3 Cl3 -33.90(12) 2_757 2_757
